data_4341569
loop_
_publ_author_name
'Arrowsmith, Merle'
'Maitland, Brant'
'Kociok-K\"ohn, Gabriele'
'Stasch, Andreas'
'Jones, Cameron'
'Hill, Michael S.'

_publ_section_title
;
 Mononuclear Three-Coordinate Magnesium Complexes of a Highly Sterically
 Encumbered \b-Diketiminate Ligand.
;
_journal_issue 19
_journal_name_full 'Inorganic chemistry'
_journal_page_first 10543
_journal_page_last 10552
_journal_paper_doi 10.1021/ic501638v
_journal_volume 53
_journal_year 2014
_chemical_formula_sum 'C82 H79 Br Mg N2 O'
_chemical_formula_weight 1212.69
_chemical_name_systematic
; 
 ? 
;
_space_group_IT_number 14
_symmetry_cell_setting monoclinic
_symmetry_space_group_name_Hall '-P 2yn'
_symmetry_space_group_name_H-M 'P 1 21/n 1'
_atom_sites_solution_hydrogens geom
_atom_sites_solution_primary direct
_atom_sites_solution_secondary difmap
_audit_creation_method SHELXL-97
_cell_angle_alpha 90.00
_cell_angle_beta 103.856(4)
_cell_angle_gamma 90.00
_cell_formula_units_Z 4
_cell_length_a 19.9262(6)
_cell_length_b 13.7987(4)
_cell_length_c 24.0307(13)
_cell_measurement_temperature 123(2)
_cell_volume 6415.1(5)
_computing_structure_refinement 'SHELXL-97 (Sheldrick, 1997)'
_computing_structure_solution 'SHELXS-97 (Sheldrick, 1990)'
_diffrn_ambient_temperature 123(2)
_diffrn_measured_fraction_theta_full 0.998
_diffrn_measured_fraction_theta_max 0.998
_diffrn_measurement_device_type 'Oxford Gemini Ultra'
_diffrn_radiation_monochromator graphite
_diffrn_radiation_source 'Enhance (Mo) X-ray Source'
_diffrn_radiation_type MoK\a
_diffrn_radiation_wavelength 0.71073
_diffrn_reflns_av_R_equivalents 0.0265
_diffrn_reflns_av_sigmaI/netI 0.0345
_diffrn_reflns_limit_h_max 19
_diffrn_reflns_limit_h_min -23
_diffrn_reflns_limit_k_max 16
_diffrn_reflns_limit_k_min -15
_diffrn_reflns_limit_l_max 27
_diffrn_reflns_limit_l_min -28
_diffrn_reflns_number 28843
_diffrn_reflns_theta_full 25.00
_diffrn_reflns_theta_max 25.00
_diffrn_reflns_theta_min 2.87
_exptl_absorpt_coefficient_mu 0.700
_exptl_absorpt_correction_T_max 0.933
_exptl_absorpt_correction_T_min 0.790
_exptl_absorpt_correction_type multi-scan
_exptl_absorpt_process_details 'SCALE3 ABSPACK'
_exptl_crystal_colour colorless
_exptl_crystal_density_diffrn 1.256
_exptl_crystal_density_method 'not measured'
_exptl_crystal_description block
_exptl_crystal_F_000 2560
_exptl_crystal_size_max 0.35
_exptl_crystal_size_mid 0.20
_exptl_crystal_size_min 0.10
_refine_diff_density_max 2.470
_refine_diff_density_min -0.646
_refine_diff_density_rms 0.071
_refine_ls_extinction_method none
_refine_ls_goodness_of_fit_ref 1.036
_refine_ls_hydrogen_treatment constr
_refine_ls_matrix_type full
_refine_ls_number_parameters 776
_refine_ls_number_reflns 11286
_refine_ls_number_restraints 23
_refine_ls_restrained_S_all 1.043
_refine_ls_R_factor_all 0.0711
_refine_ls_R_factor_gt 0.0551
_refine_ls_shift/su_max 0.000
_refine_ls_shift/su_mean 0.000
_refine_ls_structure_factor_coef Fsqd
_refine_ls_weighting_details 'calc w=1/[\s^2^(Fo^2^)+(0.0665P)^2^+12.3377P] where P=(Fo^2^+2Fc^2^)/3'
_refine_ls_weighting_scheme calc
_refine_ls_wR_factor_gt 0.1377
_refine_ls_wR_factor_ref 0.1489
_reflns_number_gt 9221
_reflns_number_total 11286
_reflns_threshold_expression >2sigma(I)
_cod_data_source_file ic501638v_si_002.cif
_cod_data_source_block 3
_cod_original_cell_volume 6415.1(4)
_cod_original_sg_symbol_H-M P2(1)/n
_cod_database_code 4341569

loop_
_symmetry_equiv_pos_as_xyz
'x, y, z'
'-x+1/2, y+1/2, -z+1/2'
'-x, -y, -z'
'x-1/2, -y-1/2, z-1/2'

loop_
_atom_site_label
_atom_site_type_symbol
_atom_site_fract_x
_atom_site_fract_y
_atom_site_fract_z
_atom_site_U_iso_or_equiv
_atom_site_adp_type
_atom_site_occupancy
_atom_site_symmetry_multiplicity
_atom_site_calc_flag
_atom_site_refinement_flags
_atom_site_disorder_assembly
_atom_site_disorder_group
Br1 Br 0.214242(16) 0.03824(2) 0.288339(14) 0.02894(11) Uani 1 1 d . . .
Mg1 Mg 0.18482(5) 0.17180(7) 0.34832(4) 0.0208(2) Uani 1 1 d . A .
O1 O 0.19971(13) 0.28643(16) 0.29930(9) 0.0346(6) Uani 1 1 d D . .
N1 N 0.08553(12) 0.16821(17) 0.35964(11) 0.0203(5) Uani 1 1 d . . .
N2 N 0.23484(13) 0.18022(17) 0.43392(10) 0.0203(5) Uani 1 1 d . . .
C1 C 0.00451(16) 0.1291(2) 0.42065(14) 0.0258(7) Uani 1 1 d . . .
H1A H -0.0303 0.1437 0.3853 0.039 Uiso 1 1 calc R A .
H1B H -0.0007 0.1741 0.4509 0.039 Uiso 1 1 calc R . .
H1C H -0.0017 0.0625 0.4326 0.039 Uiso 1 1 calc R . .
C2 C 0.07594(16) 0.1400(2) 0.40999(13) 0.0218(6) Uani 1 1 d . A .
C3 C 0.13043(16) 0.1189(2) 0.45817(13) 0.0238(7) Uani 1 1 d . . .
H3 H 0.1164 0.0838 0.4875 0.029 Uiso 1 1 calc R A .
C4 C 0.20097(16) 0.1400(2) 0.47072(12) 0.0209(6) Uani 1 1 d . A .
C5 C 0.24030(17) 0.1153(2) 0.53153(13) 0.0273(7) Uani 1 1 d . . .
H5A H 0.2790 0.0722 0.5302 0.041 Uiso 1 1 calc R A .
H5B H 0.2092 0.0828 0.5516 0.041 Uiso 1 1 calc R . .
H5C H 0.2581 0.1749 0.5519 0.041 Uiso 1 1 calc R . .
C6 C 0.02687(15) 0.1944(2) 0.31413(13) 0.0209(6) Uani 1 1 d . A .
C7 C -0.00405(15) 0.1253(2) 0.27223(13) 0.0213(6) Uani 1 1 d . . .
C8 C -0.05686(16) 0.1553(2) 0.22685(14) 0.0245(7) Uani 1 1 d . A .
H8 H -0.0781 0.1088 0.1990 0.029 Uiso 1 1 calc R . .
C9 C -0.08016(16) 0.2508(2) 0.22031(13) 0.0256(7) Uani 1 1 d . . .
C10 C -0.04911(16) 0.3173(2) 0.26190(13) 0.0246(7) Uani 1 1 d . A .
H10 H -0.0643 0.3827 0.2582 0.029 Uiso 1 1 calc R . .
C11 C 0.00387(15) 0.2910(2) 0.30906(13) 0.0224(6) Uani 1 1 d . . .
C12 C -0.13603(18) 0.2793(3) 0.16838(15) 0.0350(8) Uani 1 1 d . A .
H12A H -0.1515 0.3454 0.1733 0.052 Uiso 1 1 calc R . .
H12B H -0.1752 0.2346 0.1641 0.052 Uiso 1 1 calc R . .
H12C H -0.1176 0.2762 0.1341 0.052 Uiso 1 1 calc R . .
C13 C 0.02062(16) 0.0195(2) 0.27653(13) 0.0236(7) Uani 1 1 d . A .
H13 H 0.0723 0.0215 0.2877 0.028 Uiso 1 1 calc R . .
C14 C 0.00050(16) -0.0336(2) 0.21877(14) 0.0243(7) Uani 1 1 d . . .
C15 C 0.03011(19) -0.0057(3) 0.17423(15) 0.0341(8) Uani 1 1 d . A .
H15 H 0.0632 0.0452 0.1804 0.041 Uiso 1 1 calc R . .
C16 C 0.0125(2) -0.0503(3) 0.12130(16) 0.0405(9) Uani 1 1 d . . .
H16 H 0.0334 -0.0297 0.0917 0.049 Uiso 1 1 calc R A .
C17 C -0.0354(2) -0.1246(3) 0.11093(16) 0.0399(9) Uani 1 1 d . A .
H17 H -0.0481 -0.1546 0.0743 0.048 Uiso 1 1 calc R . .
C18 C -0.0644(2) -0.1542(3) 0.15464(17) 0.0423(9) Uani 1 1 d . . .
H18 H -0.0969 -0.2058 0.1483 0.051 Uiso 1 1 calc R A .
C19 C -0.04651(18) -0.1097(2) 0.20783(15) 0.0332(8) Uani 1 1 d . A .
H19 H -0.0669 -0.1317 0.2375 0.040 Uiso 1 1 calc R . .
C20 C -0.00201(17) -0.0359(2) 0.32369(14) 0.0264(7) Uani 1 1 d . . .
C21 C -0.07078(18) -0.0374(2) 0.32709(15) 0.0319(8) Uani 1 1 d . A .
H21 H -0.1043 -0.0011 0.3004 0.038 Uiso 1 1 calc R . .
C22 C -0.0910(2) -0.0914(3) 0.36911(16) 0.0414(9) Uani 1 1 d . . .
H22 H -0.1382 -0.0924 0.3707 0.050 Uiso 1 1 calc R A .
C23 C -0.0426(2) -0.1435(3) 0.40866(17) 0.0441(10) Uani 1 1 d . A .
H23 H -0.0565 -0.1803 0.4374 0.053 Uiso 1 1 calc R . .
C24 C 0.0257(2) -0.1419(3) 0.40627(16) 0.0432(10) Uani 1 1 d . . .
H24 H 0.0591 -0.1771 0.4337 0.052 Uiso 1 1 calc R A .
C25 C 0.0460(2) -0.0888(2) 0.36369(15) 0.0330(8) Uani 1 1 d . A .
H25 H 0.0932 -0.0887 0.3620 0.040 Uiso 1 1 calc R . .
C26 C 0.03599(16) 0.3665(2) 0.35444(14) 0.0251(7) Uani 1 1 d . A .
H26 H 0.0847 0.3448 0.3705 0.030 Uiso 1 1 calc R . .
C27 C 0.04108(19) 0.4684(2) 0.33079(15) 0.0326(8) Uani 1 1 d . . .
C28 C 0.0932(2) 0.4876(3) 0.3019(2) 0.0584(13) Uani 1 1 d . A .
H28 H 0.1224 0.4361 0.2962 0.070 Uiso 1 1 calc R . .
C29 C 0.1034(3) 0.5785(4) 0.2817(3) 0.0710(15) Uani 1 1 d . . .
H29 H 0.1387 0.5887 0.2619 0.085 Uiso 1 1 calc R A .
C30 C 0.0624(3) 0.6541(3) 0.2902(2) 0.0614(13) Uani 1 1 d . A .
H30 H 0.0701 0.7174 0.2774 0.074 Uiso 1 1 calc R . .
C31 C 0.0110(3) 0.6381(3) 0.31695(19) 0.0642(15) Uani 1 1 d . . .
H31 H -0.0178 0.6904 0.3223 0.077 Uiso 1 1 calc R A .
C32 C -0.0006(3) 0.5447(3) 0.33712(18) 0.0521(11) Uani 1 1 d . A .
H32 H -0.0376 0.5347 0.3552 0.063 Uiso 1 1 calc R . .
C33 C 0.00176(17) 0.3668(2) 0.40473(14) 0.0275(7) Uani 1 1 d . . .
C34 C -0.06927(18) 0.3652(3) 0.39753(16) 0.0396(9) Uani 1 1 d . A .
H34 H -0.0984 0.3625 0.3599 0.048 Uiso 1 1 calc R . .
C35 C -0.0985(2) 0.3674(3) 0.44427(19) 0.0461(10) Uani 1 1 d . . .
H35 H -0.1474 0.3666 0.4384 0.055 Uiso 1 1 calc R A .
C36 C -0.0572(2) 0.3706(3) 0.49953(17) 0.0382(9) Uani 1 1 d . A .
H36 H -0.0774 0.3710 0.5316 0.046 Uiso 1 1 calc R . .
C37 C 0.01391(19) 0.3735(2) 0.50728(15) 0.0324(8) Uani 1 1 d . . .
H37 H 0.0429 0.3767 0.5449 0.039 Uiso 1 1 calc R A .
C38 C 0.04278(17) 0.3715(2) 0.46049(14) 0.0268(7) Uani 1 1 d . A .
H38 H 0.0916 0.3734 0.4664 0.032 Uiso 1 1 calc R . .
C39 C 0.30453(15) 0.2128(2) 0.45996(12) 0.0203(6) Uani 1 1 d . A .
C40 C 0.36196(16) 0.1545(2) 0.45773(13) 0.0233(7) Uani 1 1 d . . .
C41 C 0.42779(16) 0.1850(2) 0.48667(14) 0.0261(7) Uani 1 1 d . A .
H41 H 0.4663 0.1451 0.4857 0.031 Uiso 1 1 calc R . .
C42 C 0.43893(16) 0.2715(2) 0.51678(14) 0.0262(7) Uani 1 1 d . . .
C43 C 0.38215(16) 0.3288(2) 0.51737(13) 0.0248(7) Uani 1 1 d . A .
H43 H 0.3891 0.3884 0.5377 0.030 Uiso 1 1 calc R . .
C44 C 0.31517(15) 0.3024(2) 0.48921(13) 0.0217(6) Uani 1 1 d . . .
C45 C 0.51098(17) 0.3054(3) 0.54597(16) 0.0361(8) Uani 1 1 d . A .
H45A H 0.5190 0.3697 0.5316 0.054 Uiso 1 1 calc R . .
H45B H 0.5450 0.2596 0.5378 0.054 Uiso 1 1 calc R . .
H45C H 0.5156 0.3087 0.5874 0.054 Uiso 1 1 calc R . .
C46 C 0.35258(16) 0.0589(2) 0.42478(13) 0.0259(7) Uani 1 1 d . A .
H46 H 0.3119 0.0686 0.3916 0.031 Uiso 1 1 calc R . .
C47 C 0.41331(17) 0.0341(2) 0.39860(14) 0.0279(7) Uani 1 1 d . . .
C48 C 0.43648(18) -0.0599(3) 0.39657(15) 0.0331(8) Uani 1 1 d . A .
H48 H 0.4152 -0.1106 0.4130 0.040 Uiso 1 1 calc R . .
C49 C 0.49028(19) -0.0819(3) 0.37100(17) 0.0400(9) Uani 1 1 d . . .
H49 H 0.5061 -0.1468 0.3708 0.048 Uiso 1 1 calc R A .
C50 C 0.5205(2) -0.0103(3) 0.34608(18) 0.0470(10) Uani 1 1 d . A .
H50 H 0.5571 -0.0254 0.3284 0.056 Uiso 1 1 calc R . .
C51 C 0.4977(2) 0.0842(3) 0.34676(18) 0.0472(10) Uani 1 1 d . . .
H51 H 0.5185 0.1341 0.3294 0.057 Uiso 1 1 calc R A .
C52 C 0.4447(2) 0.1062(3) 0.37255(16) 0.0390(9) Uani 1 1 d . A .
H52 H 0.4292 0.1713 0.3726 0.047 Uiso 1 1 calc R . .
C53 C 0.33280(18) -0.0240(2) 0.45976(15) 0.0297(7) Uani 1 1 d . . .
C54 C 0.2693(2) -0.0699(3) 0.44117(17) 0.0405(9) Uani 1 1 d . A .
H54 H 0.2387 -0.0502 0.4064 0.049 Uiso 1 1 calc R . .
C55 C 0.2503(3) -0.1445(3) 0.4730(2) 0.0566(12) Uani 1 1 d . . .
H55 H 0.2061 -0.1739 0.4606 0.068 Uiso 1 1 calc R A .
C56 C 0.2952(3) -0.1760(3) 0.5225(2) 0.0643(14) Uani 1 1 d . A .
H56 H 0.2828 -0.2284 0.5436 0.077 Uiso 1 1 calc R . .
C57 C 0.3583(3) -0.1310(3) 0.54129(18) 0.0530(11) Uani 1 1 d . . .
H57 H 0.3891 -0.1522 0.5757 0.064 Uiso 1 1 calc R A .
C58 C 0.3773(2) -0.0548(3) 0.51046(16) 0.0370(8) Uani 1 1 d . A .
H58 H 0.4207 -0.0237 0.5240 0.044 Uiso 1 1 calc R . .
C59 C 0.25582(16) 0.3726(2) 0.48890(13) 0.0234(7) Uani 1 1 d . A .
H59 H 0.2125 0.3394 0.4680 0.028 Uiso 1 1 calc R . .
C60 C 0.26046(16) 0.4674(2) 0.45651(13) 0.0238(7) Uani 1 1 d . . .
C61 C 0.31571(17) 0.4935(2) 0.43380(15) 0.0298(7) Uani 1 1 d . A .
H61 H 0.3545 0.4515 0.4386 0.036 Uiso 1 1 calc R . .
C62 C 0.31517(18) 0.5800(3) 0.40422(15) 0.0339(8) Uani 1 1 d . . .
H62 H 0.3536 0.5967 0.3892 0.041 Uiso 1 1 calc R A .
C63 C 0.2596(2) 0.6420(3) 0.39649(17) 0.0410(9) Uani 1 1 d . A .
H63 H 0.2596 0.7016 0.3767 0.049 Uiso 1 1 calc R . .
C64 C 0.2038(2) 0.6160(3) 0.4179(2) 0.0511(11) Uani 1 1 d . . .
H64 H 0.1646 0.6572 0.4121 0.061 Uiso 1 1 calc R A .
C65 C 0.20478(19) 0.5307(3) 0.44782(18) 0.0395(9) Uani 1 1 d . A .
H65 H 0.1663 0.5147 0.4629 0.047 Uiso 1 1 calc R . .
C66 C 0.24698(16) 0.3946(2) 0.54928(14) 0.0267(7) Uani 1 1 d . . .
C67 C 0.28609(18) 0.4662(3) 0.58367(15) 0.0337(8) Uani 1 1 d . A .
H67 H 0.3188 0.5027 0.5695 0.040 Uiso 1 1 calc R . .
C68 C 0.2776(2) 0.4842(3) 0.63799(16) 0.0429(9) Uani 1 1 d . . .
H68 H 0.3048 0.5327 0.6609 0.052 Uiso 1 1 calc R A .
C69 C 0.2299(2) 0.4325(3) 0.65949(16) 0.0426(9) Uani 1 1 d . A .
H69 H 0.2246 0.4447 0.6971 0.051 Uiso 1 1 calc R . .
C70 C 0.19034(19) 0.3629(3) 0.62566(15) 0.0376(8) Uani 1 1 d . . .
H70 H 0.1570 0.3276 0.6398 0.045 Uiso 1 1 calc R A .
C71 C 0.19879(17) 0.3440(2) 0.57109(14) 0.0294(7) Uani 1 1 d . A .
H71 H 0.1712 0.2957 0.5483 0.035 Uiso 1 1 calc R . .
C72 C 0.1911(2) 0.2872(4) 0.23686(18) 0.0271(13) Uani 0.731(9) 1 d PD A 1
H72A H 0.2268 0.2461 0.2262 0.033 Uiso 0.731(9) 1 calc PR A 1
H72B H 0.1960 0.3541 0.2234 0.033 Uiso 0.731(9) 1 calc PR A 1
C72A C 0.1454(6) 0.3023(13) 0.2470(4) 0.053(6) Uani 0.269(9) 1 d PD A 2
H72C H 0.1319 0.3715 0.2432 0.063 Uiso 0.269(9) 1 calc PR A 2
H72D H 0.1040 0.2631 0.2476 0.063 Uiso 0.269(9) 1 calc PR A 2
C73 C 0.1201(2) 0.2486(3) 0.2096(2) 0.0292(13) Uani 0.731(9) 1 d PD A 1
H73A H 0.1163 0.1818 0.2222 0.044 Uiso 0.731(9) 1 calc PR A 1
H73B H 0.1128 0.2500 0.1678 0.044 Uiso 0.731(9) 1 calc PR A 1
H73C H 0.0852 0.2889 0.2210 0.044 Uiso 0.731(9) 1 calc PR A 1
C73A C 0.1761(11) 0.2714(14) 0.1979(8) 0.067(6) Uani 0.269(9) 1 d PD A 2
H73D H 0.2037 0.3246 0.1879 0.101 Uiso 0.269(9) 1 calc PR A 2
H73E H 0.1388 0.2549 0.1645 0.101 Uiso 0.269(9) 1 calc PR A 2
H73F H 0.2057 0.2146 0.2094 0.101 Uiso 0.269(9) 1 calc PR A 2
C74 C 0.2590(2) 0.3471(3) 0.32349(18) 0.0553(12) Uani 1 1 d D A .
H74A H 0.2636 0.3528 0.3653 0.066 Uiso 1 1 calc R . .
H74B H 0.2504 0.4129 0.3068 0.066 Uiso 1 1 calc R . .
C75 C 0.3252(2) 0.3102(4) 0.3133(2) 0.0717(15) Uani 1 1 d D . .
H75A H 0.3332 0.2440 0.3282 0.108 Uiso 1 1 calc R A .
H75B H 0.3633 0.3520 0.3330 0.108 Uiso 1 1 calc R . .
H75C H 0.3228 0.3103 0.2721 0.108 Uiso 1 1 calc R . .
C76 C 0.2654(3) -0.2429(4) 0.7185(3) 0.0939(19) Uiso 1 1 d D . .
C77 C 0.3303(3) -0.2006(4) 0.7345(3) 0.104(2) Uiso 1 1 d D . .
H77 H 0.3655 -0.2313 0.7628 0.125 Uiso 1 1 calc R . .
C78 C 0.3448(3) -0.1146(5) 0.7102(3) 0.114(2) Uiso 1 1 d D . .
H78 H 0.3900 -0.0878 0.7209 0.137 Uiso 1 1 calc R . .
C79 C 0.2930(3) -0.0673(4) 0.6697(3) 0.103(2) Uiso 1 1 d D . .
H79 H 0.3012 -0.0071 0.6533 0.123 Uiso 1 1 calc R . .
C80 C 0.2292(3) -0.1124(5) 0.6548(3) 0.116(2) Uiso 1 1 d D . .
H80 H 0.1935 -0.0825 0.6268 0.139 Uiso 1 1 calc R . .
C81 C 0.2148(3) -0.1988(6) 0.6786(4) 0.162(4) Uiso 1 1 d D . .
H81 H 0.1701 -0.2269 0.6672 0.194 Uiso 1 1 calc R . .
C82 C 0.2574(3) -0.3371(4) 0.7494(3) 0.0801(16) Uiso 1 1 d D . .
H82A H 0.2121 -0.3657 0.7324 0.120 Uiso 1 1 calc R . .
H82B H 0.2611 -0.3236 0.7901 0.120 Uiso 1 1 calc R . .
H82C H 0.2939 -0.3824 0.7456 0.120 Uiso 1 1 calc R . .

loop_
_atom_site_aniso_label
_atom_site_aniso_U_11
_atom_site_aniso_U_22
_atom_site_aniso_U_33
_atom_site_aniso_U_23
_atom_site_aniso_U_13
_atom_site_aniso_U_12
Br1 0.02770(18) 0.03118(19) 0.02712(18) -0.00756(13) 0.00496(13) 0.00152(14)
Mg1 0.0200(5) 0.0223(5) 0.0188(5) 0.0006(4) 0.0024(4) -0.0014(4)
O1 0.0518(15) 0.0280(12) 0.0203(11) 0.0012(10) 0.0016(10) -0.0118(11)
N1 0.0201(13) 0.0179(12) 0.0221(13) -0.0017(10) 0.0033(10) -0.0012(10)
N2 0.0204(13) 0.0195(12) 0.0197(13) -0.0010(10) 0.0023(10) 0.0001(10)
C1 0.0249(16) 0.0270(17) 0.0263(17) -0.0042(13) 0.0076(13) -0.0033(13)
C2 0.0260(16) 0.0166(14) 0.0234(16) -0.0042(12) 0.0070(13) -0.0026(12)
C3 0.0283(17) 0.0220(16) 0.0216(15) 0.0012(12) 0.0071(13) -0.0009(13)
C4 0.0256(16) 0.0168(14) 0.0187(15) -0.0024(12) 0.0022(12) 0.0008(12)
C5 0.0328(18) 0.0283(17) 0.0199(16) 0.0025(13) 0.0042(14) -0.0006(14)
C6 0.0170(14) 0.0260(16) 0.0201(15) 0.0020(12) 0.0052(12) -0.0014(12)
C7 0.0186(15) 0.0242(16) 0.0223(15) -0.0012(12) 0.0070(12) -0.0038(12)
C8 0.0217(15) 0.0276(17) 0.0243(16) -0.0036(13) 0.0055(13) -0.0055(13)
C9 0.0207(15) 0.0294(17) 0.0256(16) 0.0004(14) 0.0033(13) -0.0017(13)
C10 0.0217(15) 0.0237(16) 0.0279(17) 0.0026(13) 0.0051(13) 0.0023(13)
C11 0.0212(15) 0.0235(16) 0.0232(16) -0.0011(13) 0.0066(13) -0.0012(13)
C12 0.0288(18) 0.036(2) 0.0344(19) 0.0034(16) -0.0030(15) 0.0013(15)
C13 0.0199(15) 0.0239(16) 0.0263(16) -0.0015(13) 0.0043(13) -0.0027(13)
C14 0.0256(16) 0.0205(15) 0.0274(17) -0.0011(13) 0.0073(13) 0.0032(13)
C15 0.038(2) 0.0328(18) 0.0350(19) -0.0024(15) 0.0154(16) -0.0059(16)
C16 0.051(2) 0.043(2) 0.033(2) -0.0032(16) 0.0203(18) -0.0011(18)
C17 0.053(2) 0.037(2) 0.0313(19) -0.0115(16) 0.0138(17) 0.0003(18)
C18 0.051(2) 0.035(2) 0.043(2) -0.0169(17) 0.0159(19) -0.0137(18)
C19 0.0384(19) 0.0296(18) 0.0350(19) -0.0064(15) 0.0156(16) -0.0061(15)
C20 0.0365(18) 0.0202(15) 0.0234(16) -0.0060(13) 0.0087(14) -0.0049(14)
C21 0.0361(19) 0.0332(18) 0.0275(17) -0.0050(14) 0.0099(15) -0.0073(15)
C22 0.052(2) 0.038(2) 0.040(2) -0.0098(17) 0.0225(19) -0.0170(18)
C23 0.073(3) 0.0291(19) 0.035(2) -0.0031(16) 0.024(2) -0.0135(19)
C24 0.072(3) 0.0267(18) 0.031(2) 0.0025(15) 0.0106(19) 0.0032(19)
C25 0.044(2) 0.0230(17) 0.0308(18) -0.0017(14) 0.0071(16) 0.0017(15)
C26 0.0236(16) 0.0236(16) 0.0263(16) -0.0030(13) 0.0023(13) 0.0019(13)
C27 0.041(2) 0.0223(17) 0.0287(18) -0.0035(14) -0.0029(15) -0.0020(15)
C28 0.037(2) 0.044(2) 0.092(4) 0.023(2) 0.010(2) -0.0036(19)
C29 0.053(3) 0.050(3) 0.103(4) 0.028(3) 0.003(3) -0.012(2)
C30 0.087(4) 0.036(2) 0.054(3) 0.002(2) 0.002(3) -0.018(2)
C31 0.112(4) 0.031(2) 0.046(3) -0.0091(19) 0.010(3) 0.026(3)
C32 0.083(3) 0.039(2) 0.040(2) 0.0018(18) 0.025(2) 0.017(2)
C33 0.0284(17) 0.0204(15) 0.0327(18) -0.0042(14) 0.0054(14) 0.0031(13)
C34 0.0298(19) 0.052(2) 0.035(2) -0.0104(17) 0.0046(16) 0.0056(17)
C35 0.0281(19) 0.055(3) 0.057(3) -0.010(2) 0.0140(18) 0.0052(18)
C36 0.046(2) 0.0336(19) 0.041(2) -0.0006(16) 0.0229(18) 0.0088(17)
C37 0.040(2) 0.0264(17) 0.0306(18) 0.0006(14) 0.0088(15) 0.0054(15)
C38 0.0289(17) 0.0203(15) 0.0303(17) 0.0013(13) 0.0057(14) 0.0021(13)
C39 0.0205(15) 0.0224(15) 0.0168(14) 0.0011(12) 0.0019(12) 0.0000(12)
C40 0.0250(16) 0.0225(16) 0.0208(15) 0.0010(12) 0.0023(13) 0.0030(13)
C41 0.0240(16) 0.0268(17) 0.0260(16) -0.0003(13) 0.0029(13) 0.0052(13)
C42 0.0253(16) 0.0255(16) 0.0253(16) -0.0001(13) 0.0007(13) 0.0004(13)
C43 0.0271(17) 0.0219(16) 0.0231(16) -0.0047(13) 0.0014(13) 0.0003(13)
C44 0.0225(15) 0.0222(15) 0.0207(15) 0.0000(12) 0.0061(12) 0.0000(13)
C45 0.0252(18) 0.0344(19) 0.042(2) -0.0049(16) -0.0042(15) 0.0000(15)
C46 0.0244(16) 0.0270(17) 0.0229(16) -0.0039(13) -0.0009(13) 0.0063(13)
C47 0.0281(17) 0.0284(17) 0.0226(16) -0.0053(13) -0.0027(13) 0.0041(14)
C48 0.0329(19) 0.0291(18) 0.0355(19) -0.0077(15) 0.0044(15) 0.0017(15)
C49 0.038(2) 0.037(2) 0.046(2) -0.0133(17) 0.0105(17) 0.0072(17)
C50 0.045(2) 0.053(2) 0.048(2) -0.011(2) 0.0213(19) 0.007(2)
C51 0.055(3) 0.046(2) 0.045(2) 0.0030(19) 0.021(2) 0.005(2)
C52 0.047(2) 0.0340(19) 0.036(2) 0.0015(16) 0.0103(17) 0.0115(17)
C53 0.0352(18) 0.0211(16) 0.0311(18) -0.0061(14) 0.0047(15) 0.0046(14)
C54 0.045(2) 0.0292(18) 0.044(2) -0.0066(17) 0.0041(18) -0.0051(17)
C55 0.063(3) 0.041(2) 0.063(3) -0.003(2) 0.009(2) -0.024(2)
C56 0.093(4) 0.039(2) 0.059(3) 0.006(2) 0.015(3) -0.024(2)
C57 0.077(3) 0.036(2) 0.041(2) 0.0069(18) 0.003(2) 0.000(2)
C58 0.044(2) 0.0281(18) 0.037(2) -0.0026(15) 0.0068(17) 0.0036(16)
C59 0.0214(15) 0.0220(16) 0.0265(17) -0.0042(13) 0.0050(13) -0.0011(13)
C60 0.0259(16) 0.0221(16) 0.0231(16) -0.0060(13) 0.0050(13) -0.0022(13)
C61 0.0279(17) 0.0291(17) 0.0334(18) 0.0005(15) 0.0095(14) 0.0037(14)
C62 0.0344(19) 0.0353(19) 0.0335(19) 0.0028(15) 0.0107(15) -0.0034(16)
C63 0.048(2) 0.0269(18) 0.051(2) 0.0104(17) 0.0183(19) 0.0019(17)
C64 0.045(2) 0.033(2) 0.081(3) 0.015(2) 0.027(2) 0.0149(18)
C65 0.035(2) 0.0292(19) 0.060(3) 0.0060(17) 0.0234(18) 0.0055(16)
C66 0.0255(16) 0.0274(17) 0.0268(17) -0.0024(13) 0.0055(13) 0.0055(14)
C67 0.0330(18) 0.0373(19) 0.0322(19) -0.0082(15) 0.0105(15) -0.0034(15)
C68 0.042(2) 0.051(2) 0.035(2) -0.0177(18) 0.0073(17) -0.0012(18)
C69 0.046(2) 0.060(2) 0.0256(18) -0.0035(18) 0.0142(17) 0.009(2)
C70 0.036(2) 0.047(2) 0.0319(19) 0.0041(17) 0.0124(16) 0.0029(17)
C71 0.0266(17) 0.0318(18) 0.0301(18) 0.0022(14) 0.0074(14) 0.0035(14)
C72 0.030(3) 0.037(3) 0.015(3) 0.001(2) 0.007(2) -0.005(2)
C72A 0.061(12) 0.063(11) 0.040(10) 0.032(9) 0.026(9) 0.032(9)
C73 0.030(3) 0.033(3) 0.022(3) -0.001(2) 0.001(2) -0.002(2)
C73A 0.081(15) 0.054(11) 0.056(13) 0.002(9) -0.003(11) 0.025(10)
C74 0.073(3) 0.050(3) 0.043(2) -0.005(2) 0.013(2) -0.037(2)
C75 0.059(3) 0.058(3) 0.087(4) 0.018(3) -0.006(3) -0.011(2)

loop_
_atom_type_symbol
_atom_type_description
_atom_type_scat_dispersion_real
_atom_type_scat_dispersion_imag
_atom_type_scat_source
C C 0.0033 0.0016 'International Tables Vol C Tables 4.2.6.8 and 6.1.1.4'
H H 0.0000 0.0000 'International Tables Vol C Tables 4.2.6.8 and 6.1.1.4'
N N 0.0061 0.0033 'International Tables Vol C Tables 4.2.6.8 and 6.1.1.4'
O O 0.0106 0.0060 'International Tables Vol C Tables 4.2.6.8 and 6.1.1.4'
Mg Mg 0.0486 0.0363 'International Tables Vol C Tables 4.2.6.8 and 6.1.1.4'
Br Br -0.2901 2.4595 'International Tables Vol C Tables 4.2.6.8 and 6.1.1.4'

loop_
_geom_angle_atom_site_label_1
_geom_angle_atom_site_label_2
_geom_angle_atom_site_label_3
_geom_angle
O1 Mg1 N1 111.87(11)
O1 Mg1 N2 115.50(10)
N1 Mg1 N2 96.86(11)
O1 Mg1 Br1 98.79(8)
N1 Mg1 Br1 115.11(8)
N2 Mg1 Br1 119.57(8)
C74 O1 C72A 128.3(7)
C74 O1 C72 106.9(3)
C72A O1 C72 40.6(6)
C74 O1 Mg1 115.7(2)
C72A O1 Mg1 115.6(7)
C72 O1 Mg1 126.8(2)
C2 N1 C6 119.8(2)
C2 N1 Mg1 118.7(2)
C6 N1 Mg1 121.54(19)
C4 N2 C39 114.9(2)
C4 N2 Mg1 115.53(19)
C39 N2 Mg1 129.15(19)
N1 C2 C3 123.8(3)
N1 C2 C1 122.0(3)
C3 C2 C1 114.2(3)
C4 C3 C2 132.0(3)
N2 C4 C3 125.3(3)
N2 C4 C5 119.8(3)
C3 C4 C5 114.9(3)
C11 C6 C7 120.0(3)
C11 C6 N1 119.4(3)
C7 C6 N1 120.4(3)
C8 C7 C6 118.5(3)
C8 C7 C13 120.5(3)
C6 C7 C13 120.9(3)
C7 C8 C9 122.8(3)
C10 C9 C8 117.7(3)
C10 C9 C12 122.4(3)
C8 C9 C12 119.9(3)
C9 C10 C11 122.1(3)
C10 C11 C6 118.9(3)
C10 C11 C26 120.4(3)
C6 C11 C26 120.7(3)
C20 C13 C14 112.0(2)
C20 C13 C7 112.4(3)
C14 C13 C7 112.5(3)
C19 C14 C15 117.0(3)
C19 C14 C13 123.3(3)
C15 C14 C13 119.7(3)
C16 C15 C14 121.5(3)
C15 C16 C17 120.6(3)
C18 C17 C16 118.7(3)
C17 C18 C19 120.7(3)
C18 C19 C14 121.5(3)
C25 C20 C21 118.4(3)
C25 C20 C13 120.1(3)
C21 C20 C13 121.5(3)
C22 C21 C20 120.7(3)
C23 C22 C21 120.2(4)
C24 C23 C22 119.8(4)
C23 C24 C25 120.2(4)
C20 C25 C24 120.7(4)
C33 C26 C27 112.0(3)
C33 C26 C11 112.1(3)
C27 C26 C11 114.5(3)
C32 C27 C28 116.7(4)
C32 C27 C26 124.7(4)
C28 C27 C26 118.6(3)
C29 C28 C27 122.3(5)
C30 C29 C28 119.8(5)
C31 C30 C29 119.5(4)
C30 C31 C32 121.1(4)
C27 C32 C31 120.5(4)
C34 C33 C38 117.9(3)
C34 C33 C26 122.6(3)
C38 C33 C26 119.5(3)
C35 C34 C33 121.0(3)
C34 C35 C36 120.6(3)
C35 C36 C37 118.9(3)
C38 C37 C36 120.2(3)
C37 C38 C33 121.4(3)
C40 C39 C44 119.4(3)
C40 C39 N2 120.6(3)
C44 C39 N2 120.0(3)
C41 C40 C39 118.9(3)
C41 C40 C46 120.2(3)
C39 C40 C46 120.9(3)
C42 C41 C40 122.3(3)
C43 C42 C41 117.9(3)
C43 C42 C45 120.4(3)
C41 C42 C45 121.6(3)
C42 C43 C44 122.4(3)
C43 C44 C39 118.9(3)
C43 C44 C59 119.2(3)
C39 C44 C59 121.9(3)
C53 C46 C40 112.2(3)
C53 C46 C47 113.1(3)
C40 C46 C47 113.3(3)
C48 C47 C52 117.6(3)
C48 C47 C46 121.9(3)
C52 C47 C46 120.5(3)
C47 C48 C49 121.3(4)
C50 C49 C48 120.2(4)
C49 C50 C51 119.7(4)
C52 C51 C50 120.1(4)
C51 C52 C47 121.1(3)
C54 C53 C58 118.9(3)
C54 C53 C46 120.0(3)
C58 C53 C46 121.1(3)
C55 C54 C53 120.6(4)
C56 C55 C54 120.2(4)
C55 C56 C57 119.6(4)
C56 C57 C58 120.7(4)
C57 C58 C53 120.0(4)
C44 C59 C66 112.7(3)
C44 C59 C60 113.7(3)
C66 C59 C60 110.2(2)
C65 C60 C61 117.3(3)
C65 C60 C59 118.0(3)
C61 C60 C59 124.7(3)
C60 C61 C62 121.0(3)
C63 C62 C61 120.7(3)
C62 C63 C64 118.8(3)
C65 C64 C63 120.4(4)
C64 C65 C60 121.8(3)
C71 C66 C67 118.0(3)
C71 C66 C59 120.3(3)
C67 C66 C59 121.7(3)
C68 C67 C66 120.6(3)
C67 C68 C69 120.8(4)
C70 C69 C68 119.1(3)
C69 C70 C71 120.5(3)
C70 C71 C66 121.0(3)
O1 C72 C73 108.1(4)
O1 C72A C73A 105.8(11)
O1 C74 C75 113.9(4)
C81 C76 C77 119.5(4)
C81 C76 C82 125.5(5)
C77 C76 C82 115.0(5)
C78 C77 C76 121.2(4)
C77 C78 C79 120.0(4)
C80 C79 C78 116.7(4)
C81 C80 C79 123.4(5)
C76 C81 C80 119.1(5)

loop_
_geom_bond_atom_site_label_1
_geom_bond_atom_site_label_2
_geom_bond_distance
Br1 Mg1 2.4944(10)
Mg1 O1 2.036(2)
Mg1 N1 2.061(3)
Mg1 N2 2.063(3)
O1 C74 1.451(4)
O1 C72A 1.466(7)
O1 C72 1.469(4)
N1 C2 1.328(4)
N1 C6 1.442(4)
N2 C4 1.353(4)
N2 C39 1.451(4)
C1 C2 1.513(4)
C2 C3 1.415(4)
C3 C4 1.396(4)
C4 C5 1.522(4)
C6 C11 1.406(4)
C6 C7 1.416(4)
C7 C8 1.385(4)
C7 C13 1.536(4)
C8 C9 1.393(5)
C9 C10 1.389(4)
C9 C12 1.512(4)
C10 C11 1.399(4)
C11 C26 1.532(4)
C13 C20 1.522(4)
C13 C14 1.535(4)
C14 C19 1.390(5)
C14 C15 1.394(5)
C15 C16 1.381(5)
C16 C17 1.382(5)
C17 C18 1.376(5)
C18 C19 1.386(5)
C20 C25 1.390(5)
C20 C21 1.392(5)
C21 C22 1.390(5)
C22 C23 1.382(6)
C23 C24 1.376(6)
C24 C25 1.395(5)
C26 C33 1.524(5)
C26 C27 1.530(5)
C27 C32 1.372(5)
C27 C28 1.405(6)
C28 C29 1.378(6)
C29 C30 1.369(7)
C30 C31 1.352(7)
C31 C32 1.415(6)
C33 C34 1.384(5)
C33 C38 1.394(5)
C34 C35 1.384(5)
C35 C36 1.386(6)
C36 C37 1.385(5)
C37 C38 1.380(5)
C39 C40 1.410(4)
C39 C44 1.413(4)
C40 C41 1.394(4)
C40 C46 1.527(4)
C41 C42 1.386(5)
C42 C43 1.383(4)
C42 C45 1.513(4)
C43 C44 1.393(4)
C44 C59 1.527(4)
C46 C53 1.526(5)
C46 C47 1.530(5)
C47 C48 1.382(5)
C47 C52 1.399(5)
C48 C49 1.391(5)
C49 C50 1.368(6)
C50 C51 1.382(6)
C51 C52 1.380(5)
C53 C54 1.389(5)
C53 C58 1.391(5)
C54 C55 1.388(6)
C55 C56 1.377(7)
C56 C57 1.377(7)
C57 C58 1.390(6)
C59 C66 1.533(4)
C59 C60 1.537(4)
C60 C65 1.387(5)
C60 C61 1.388(5)
C61 C62 1.388(5)
C62 C63 1.376(5)
C63 C64 1.380(6)
C64 C65 1.377(5)
C66 C71 1.388(5)
C66 C67 1.399(5)
C67 C68 1.379(5)
C68 C69 1.383(6)
C69 C70 1.378(6)
C70 C71 1.386(5)
C72 C73 1.506(5)
C72A C73A 1.515(7)
C74 C75 1.489(5)
C76 C81 1.358(5)
C76 C77 1.387(5)
C76 C82 1.523(5)
C77 C78 1.384(5)
C78 C79 1.399(5)
C79 C80 1.383(5)
C80 C81 1.381(5)
